data_2015557
loop_
_publ_author_name
'Yao-Cheng Shi'
'Su-Hua Zhang'
'Hong-Jian Cheng'
'Wei-Ping Sun'

_publ_section_title
;
 (<i>Z</i>)-1-Ferrocenyl-3-(3-hydroxyanilino)but-2-en-1-one and
 (<i>Z</i>)-1-ferrocenyl-3-(4-hydroxyanilino)but-2-en-1-one
;
_journal_coeditor_code GD3037
_journal_issue 9
_journal_name_full 'Acta Crystallographica Section C'
_journal_page_first m407
_journal_page_last m410
_journal_paper_doi 10.1107/S0108270106027314
_journal_volume 62
_journal_year 2006
_chemical_formula_iupac '[Fe (C5 H5) (C15 H14 N O2)]'
_chemical_formula_moiety 'C20 H19 Fe N O2'
_chemical_formula_sum 'C20 H19 Fe N O2'
_chemical_formula_weight 361.21
_chemical_name_systematic
;
(Z)-1-Ferrocenyl-3-(3-hydroxyanilino)but-2-en-1-one
;
_space_group_IT_number 2
_symmetry_cell_setting triclinic
_symmetry_space_group_name_Hall '-P 1'
_symmetry_space_group_name_H-M 'P -1'
_atom_sites_solution_hydrogens geom
_atom_sites_solution_primary direct
_atom_sites_solution_secondary difmap
_audit_creation_method SHELXL-97
_cell_angle_alpha 91.39(3)
_cell_angle_beta 97.05(3)
_cell_angle_gamma 99.22(3)
_cell_formula_units_Z 4
_cell_length_a 9.768(2)
_cell_length_b 10.804(2)
_cell_length_c 16.244(3)
_cell_measurement_reflns_used 25
_cell_measurement_temperature 293
_cell_measurement_theta_max 12
_cell_measurement_theta_min 9
_cell_volume 1677.7(6)
_computing_cell_refinement 'CAD-4 Software'
_computing_data_collection 'CAD-4 Software (Enraf--Nonius, 1989)'
_computing_data_reduction 'XCAD4 (Harms & Wocadlo,1995)'
_computing_molecular_graphics 'PLATON (Spek, 2003)'
_computing_publication_material PLATON
_computing_structure_refinement 'SHELXL97 (Sheldrick, 1997)'
_computing_structure_solution 'SHELXS97 (Sheldrick, 1997)'
_diffrn_ambient_temperature 293
_diffrn_measured_fraction_theta_full 1.000
_diffrn_measured_fraction_theta_max 1.000
_diffrn_measurement_device_type 'Enraf--Nonius CAD-4'
_diffrn_measurement_method '\w--2\q scan'
_diffrn_radiation_monochromator graphite
_diffrn_radiation_source 'fine-focus sealed tube'
_diffrn_radiation_type MoK\a
_diffrn_radiation_wavelength 0.71073
_diffrn_reflns_av_R_equivalents 0.0333
_diffrn_reflns_av_sigmaI/netI 0.0933
_diffrn_reflns_limit_h_max 12
_diffrn_reflns_limit_h_min 0
_diffrn_reflns_limit_k_max 13
_diffrn_reflns_limit_k_min -13
_diffrn_reflns_limit_l_max 19
_diffrn_reflns_limit_l_min -19
_diffrn_reflns_number 6988
_diffrn_reflns_theta_full 25.97
_diffrn_reflns_theta_max 25.97
_diffrn_reflns_theta_min 1.26
_diffrn_standards_decay_% 0
_diffrn_standards_interval_count 200
_diffrn_standards_interval_time 120
_diffrn_standards_number 3
_exptl_absorpt_coefficient_mu 0.910
_exptl_absorpt_correction_T_max 0.8390
_exptl_absorpt_correction_T_min 0.7719
_exptl_absorpt_correction_type psi-scan
_exptl_absorpt_process_details '\y scan (North <i>et al.</i>,  1968)'
_exptl_crystal_colour red
_exptl_crystal_density_diffrn 1.430
_exptl_crystal_density_method 'not measured'
_exptl_crystal_description Block
_exptl_crystal_F_000 752
_exptl_crystal_size_max 0.30
_exptl_crystal_size_mid 0.20
_exptl_crystal_size_min 0.20
_refine_diff_density_max 0.500
_refine_diff_density_min -0.339
_refine_ls_extinction_method none
_refine_ls_goodness_of_fit_ref 1.012
_refine_ls_hydrogen_treatment constr
_refine_ls_matrix_type full
_refine_ls_number_parameters 437
_refine_ls_number_reflns 6576
_refine_ls_number_restraints 0
_refine_ls_restrained_S_all 1.012
_refine_ls_R_factor_all 0.1228
_refine_ls_R_factor_gt 0.0592
_refine_ls_shift/su_max 0.000
_refine_ls_shift/su_mean 0.000
_refine_ls_structure_factor_coef Fsqd
_refine_ls_weighting_details 'calc w=1/[\s^2^(Fo^2^)+(0.0365P)^2^+0.8184P] where P=(Fo^2^+2Fc^2^)/3'
_refine_ls_weighting_scheme calc
_refine_ls_wR_factor_gt 0.1040
_refine_ls_wR_factor_ref 0.1255
_reflns_number_gt 3837
_reflns_number_total 6576
_reflns_threshold_expression I>2\s(I)
_cod_data_source_file gd3037.cif
_cod_data_source_block I
_cod_depositor_comments
;
The following automatic conversions were performed:
'_exptl_absorpt_correction_type' value 'Psi-scan' changed to 'psi-scan'
according to '/home/saulius/struct/CIF-dictionaries/cif_core.dic'
dictionary named 'cif_core.dic' version 2.4.1 from 2010-06-29.

Automatic conversion script
Id: cif_fix_enum 1527 2010-12-29 10:47:43Z saulius 

The following automatic conversions were performed:

'_exptl_absorpt_correction_type' value 'Psi-scan' changed to
'psi-scan' according to
/home/saulius/struct/CIF-dictionaries/cif_core.dic dictionary named
'cif_core.dic' version 2.4.1 from 2010-06-29.

Automatic conversion script
Id: cif_fix_values 1715 2011-07-08 13:25:40Z adriana 
;
_cod_database_code 2015557
_cod_database_fobs_code 2015557

loop_
_symmetry_equiv_pos_as_xyz
'x, y, z'
'-x, -y, -z'

loop_
_atom_site_type_symbol
_atom_site_label
_atom_site_fract_x
_atom_site_fract_y
_atom_site_fract_z
_atom_site_U_iso_or_equiv
_atom_site_adp_type
_atom_site_calc_flag
_atom_site_refinement_flags
_atom_site_occupancy
Fe Fe1 0.31324(6) 0.65967(6) 0.41560(4) 0.03364(18) Uani d . 1
Fe Fe2 0.84407(7) 0.17112(7) 1.09926(4) 0.0446(2) Uani d . 1
O O1 0.1030(3) 0.7065(3) 0.58336(18) 0.0420(8) Uani d . 1
O O4 0.3500(4) 0.6937(3) 0.6720(2) 0.0573(10) Uani d . 1
H H4O 0.2742 0.6903 0.6433 0.086 Uiso calc R 1
O O2 -0.0530(4) 1.1801(3) 0.8147(2) 0.0560(10) Uani d . 1
H H2O -0.0999 1.2127 0.8448 0.084 Uiso calc R 1
N N1 -0.0783(4) 0.8562(3) 0.6084(2) 0.0398(10) Uani d . 1
H H1N -0.0121 0.8177 0.6285 0.048 Uiso calc R 1
C C11 0.0597(4) 0.7100(4) 0.5069(3) 0.0319(10) Uani d . 1
C C35 0.4825(5) 0.4693(4) 0.8084(3) 0.0395(12) Uani d . 1
N N2 0.6085(4) 0.4540(4) 0.8583(2) 0.0461(11) Uani d . 1
H H2N 0.6531 0.3982 0.8408 0.055 Uiso calc R 1
C C39 0.3505(5) 0.5882(4) 0.7148(3) 0.0398(12) Uani d . 1
C C40 0.4750(5) 0.5750(4) 0.7619(3) 0.0408(12) Uani d . 1
H H40 0.5534 0.6366 0.7625 0.049 Uiso calc R 1
C C12 -0.0413(4) 0.7818(4) 0.4768(3) 0.0332(10) Uani d . 1
H H12 -0.0649 0.7819 0.4196 0.040 Uiso calc R 1
O O3 0.7953(4) 0.3060(3) 0.8977(2) 0.0557(10) Uani d . 1
C C31 0.8237(5) 0.3661(4) 0.9665(3) 0.0407(11) Uani d . 1
C C32 0.7676(5) 0.4761(4) 0.9823(3) 0.0391(11) Uani d . 1
H H32 0.8024 0.5231 1.0313 0.047 Uiso calc R 1
C C10 0.1155(4) 0.6320(4) 0.4461(3) 0.0336(10) Uani d . 1
C C5 0.4936(5) 0.6904(5) 0.4948(3) 0.0500(13) Uani d . 1
H H5 0.5149 0.6439 0.5407 0.060 Uiso calc R 1
C C8 0.2166(5) 0.4788(4) 0.3897(3) 0.0499(14) Uani d . 1
H H8 0.2600 0.4090 0.3841 0.060 Uiso calc R 1
C C33 0.6654(5) 0.5176(4) 0.9299(3) 0.0384(11) Uani d . 1
C C4 0.5212(5) 0.6667(5) 0.4132(4) 0.0578(16) Uani d . 1
H H4 0.5637 0.6013 0.3959 0.069 Uiso calc R 1
C C6 0.1144(4) 0.6486(4) 0.3595(3) 0.0398(12) Uani d . 1
H H6 0.0787 0.7118 0.3302 0.048 Uiso calc R 1
C C13 -0.1082(4) 0.8524(4) 0.5255(3) 0.0313(10) Uani d . 1
C C15 -0.1462(5) 0.9182(4) 0.6665(3) 0.0354(11) Uani d . 1
C C38 0.2359(5) 0.4951(5) 0.7127(3) 0.0445(12) Uani d . 1
H H38 0.1523 0.5033 0.6807 0.053 Uiso calc R 1
C C20 -0.0715(5) 1.0197(4) 0.7128(3) 0.0381(11) Uani d . 1
H H20 0.0204 1.0491 0.7045 0.046 Uiso calc R 1
C C9 0.1811(5) 0.5258(4) 0.4640(3) 0.0397(11) Uani d . 1
H H9 0.1977 0.4931 0.5160 0.048 Uiso calc R 1
C C2 0.4167(5) 0.8395(4) 0.4130(3) 0.0446(12) Uani d . 1
H H2 0.3783 0.9091 0.3952 0.054 Uiso calc R 1
C C19 -0.1330(5) 1.0794(4) 0.7725(3) 0.0364(11) Uani d . 1
C C1 0.4276(5) 0.7976(4) 0.4940(3) 0.0420(12) Uani d . 1
H H1 0.3969 0.8339 0.5393 0.050 Uiso calc R 1
C C30 0.9149(5) 0.3192(4) 1.0332(3) 0.0409(12) Uani d . 1
C C7 0.1763(5) 0.5538(5) 0.3257(3) 0.0512(14) Uani d . 1
H H7 0.1883 0.5430 0.2702 0.061 Uiso calc R 1
C C14 -0.2104(4) 0.9306(4) 0.4878(3) 0.0394(11) Uani d . 1
H H14A -0.3025 0.8966 0.4998 0.059 Uiso calc R 1
H H14B -0.2097 0.9302 0.4288 0.059 Uiso calc R 1
H H14C -0.1849 1.0151 0.5106 0.059 Uiso calc R 1
C C18 -0.2691(5) 1.0351(5) 0.7844(3) 0.0450(13) Uani d . 1
H H18 -0.3109 1.0745 0.8239 0.054 Uiso calc R 1
C C29 0.9948(5) 0.2211(5) 1.0252(3) 0.0529(14) Uani d . 1
H H29 1.0045 0.1796 0.9760 0.063 Uiso calc R 1
C C16 -0.2826(5) 0.8722(4) 0.6788(3) 0.0438(12) Uani d . 1
H H16 -0.3326 0.8022 0.6480 0.053 Uiso calc R 1
C C26 0.9319(5) 0.3556(5) 1.1197(3) 0.0526(14) Uani d . 1
H H26 0.8923 0.4186 1.1431 0.063 Uiso calc R 1
C C36 0.3686(5) 0.3757(5) 0.8053(3) 0.0477(13) Uani d . 1
H H36 0.3745 0.3037 0.8349 0.057 Uiso calc R 1
C C28 1.0570(5) 0.1982(5) 1.1060(4) 0.0597(16) Uani d . 1
H H28 1.1142 0.1385 1.1186 0.072 Uiso calc R 1
C C17 -0.3434(5) 0.9322(5) 0.7377(3) 0.0475(13) Uani d . 1
H H17 -0.4353 0.9026 0.7459 0.057 Uiso calc R 1
C C21 0.7189(6) 0.0133(5) 1.0448(4) 0.0686(17) Uani d . 1
H H21 0.7295 -0.0279 0.9956 0.082 Uiso calc R 1
C C37 0.2447(5) 0.3900(5) 0.7576(3) 0.0506(13) Uani d . 1
H H37 0.1667 0.3276 0.7561 0.061 Uiso calc R 1
C C22 0.6413(6) 0.1120(6) 1.0525(4) 0.0680(17) Uani d . 1
H H22 0.5926 0.1475 1.0089 0.082 Uiso calc R 1
C C34 0.6090(5) 0.6337(4) 0.9523(3) 0.0533(14) Uani d . 1
H H34A 0.6306 0.6965 0.9130 0.080 Uiso calc R 1
H H34B 0.6510 0.6650 1.0069 0.080 Uiso calc R 1
H H34C 0.5094 0.6138 0.9513 0.080 Uiso calc R 1
C C24 0.7326(6) 0.0713(6) 1.1813(4) 0.0705(18) Uani d . 1
H H24 0.7545 0.0746 1.2387 0.085 Uiso calc R 1
C C23 0.6500(6) 0.1469(6) 1.1359(4) 0.0709(18) Uani d . 1
H H23 0.6082 0.2095 1.1579 0.085 Uiso calc R 1
C C27 1.0179(6) 0.2807(5) 1.1634(4) 0.0654(17) Uani d . 1
H H27 1.0445 0.2849 1.2205 0.078 Uiso calc R 1
C C3 0.4743(5) 0.7576(5) 0.3631(3) 0.0559(14) Uani d . 1
H H3 0.4798 0.7635 0.3065 0.067 Uiso calc R 1
C C25 0.7771(6) -0.0109(5) 1.1252(4) 0.0695(17) Uani d . 1
H H25 0.8345 -0.0702 1.1389 0.083 Uiso calc R 1

loop_
_atom_site_aniso_label
_atom_site_aniso_U_11
_atom_site_aniso_U_22
_atom_site_aniso_U_33
_atom_site_aniso_U_12
_atom_site_aniso_U_13
_atom_site_aniso_U_23
Fe1 0.0304(4) 0.0344(4) 0.0376(4) 0.0099(3) 0.0051(3) -0.0038(3)
Fe2 0.0417(4) 0.0518(5) 0.0427(4) 0.0158(4) 0.0033(3) 0.0034(4)
O1 0.0448(19) 0.057(2) 0.0285(17) 0.0248(16) 0.0011(15) 0.0010(15)
O4 0.049(2) 0.064(2) 0.056(2) 0.0118(19) -0.0112(18) 0.0177(19)
O2 0.063(2) 0.053(2) 0.055(2) 0.0200(19) 0.0078(19) -0.0187(18)
N1 0.040(2) 0.047(2) 0.039(2) 0.0249(19) 0.0043(18) -0.0007(18)
C11 0.030(2) 0.035(3) 0.032(3) 0.006(2) 0.005(2) 0.004(2)
C35 0.039(3) 0.051(3) 0.030(3) 0.018(2) 0.001(2) -0.006(2)
N2 0.046(2) 0.059(3) 0.038(2) 0.029(2) -0.0024(19) -0.008(2)
C39 0.048(3) 0.048(3) 0.026(2) 0.019(3) 0.002(2) 0.002(2)
C40 0.039(3) 0.050(3) 0.034(3) 0.010(2) 0.004(2) 0.001(2)
C12 0.034(3) 0.036(3) 0.030(2) 0.008(2) 0.002(2) 0.002(2)
O3 0.066(2) 0.067(2) 0.040(2) 0.040(2) -0.0063(18) -0.0133(18)
C31 0.040(3) 0.045(3) 0.039(3) 0.013(2) 0.003(2) 0.003(2)
C32 0.040(3) 0.044(3) 0.033(3) 0.012(2) -0.001(2) -0.004(2)
C10 0.028(2) 0.035(3) 0.038(3) 0.007(2) 0.002(2) -0.003(2)
C5 0.035(3) 0.047(3) 0.065(4) 0.005(2) -0.008(3) 0.007(3)
C8 0.047(3) 0.035(3) 0.069(4) 0.009(2) 0.014(3) -0.016(3)
C33 0.042(3) 0.037(3) 0.036(3) 0.010(2) 0.002(2) -0.005(2)
C4 0.030(3) 0.051(3) 0.095(5) 0.013(3) 0.012(3) -0.020(3)
C6 0.036(3) 0.049(3) 0.036(3) 0.014(2) 0.000(2) -0.002(2)
C13 0.024(2) 0.029(2) 0.041(3) 0.0030(19) 0.004(2) 0.006(2)
C15 0.044(3) 0.038(3) 0.029(2) 0.020(2) 0.008(2) 0.000(2)
C38 0.037(3) 0.060(3) 0.036(3) 0.013(3) -0.003(2) -0.005(2)
C20 0.044(3) 0.037(3) 0.036(3) 0.014(2) 0.006(2) 0.002(2)
C9 0.039(3) 0.035(3) 0.045(3) 0.004(2) 0.007(2) 0.002(2)
C2 0.045(3) 0.037(3) 0.054(3) 0.010(2) 0.013(3) 0.003(2)
C19 0.048(3) 0.033(3) 0.031(3) 0.016(2) 0.007(2) 0.002(2)
C1 0.036(3) 0.040(3) 0.048(3) 0.003(2) 0.004(2) -0.008(2)
C30 0.039(3) 0.048(3) 0.038(3) 0.017(2) 0.001(2) 0.003(2)
C7 0.041(3) 0.065(4) 0.043(3) 0.006(3) 0.001(2) -0.020(3)
C14 0.033(3) 0.042(3) 0.047(3) 0.016(2) 0.004(2) 0.003(2)
C18 0.055(3) 0.052(3) 0.037(3) 0.026(3) 0.016(2) 0.004(2)
C29 0.038(3) 0.075(4) 0.048(3) 0.018(3) 0.004(2) 0.014(3)
C16 0.044(3) 0.041(3) 0.048(3) 0.010(2) 0.008(2) -0.003(2)
C26 0.062(4) 0.048(3) 0.045(3) 0.007(3) -0.001(3) 0.000(3)
C36 0.054(3) 0.048(3) 0.042(3) 0.012(3) 0.004(3) 0.003(2)
C28 0.039(3) 0.069(4) 0.073(4) 0.016(3) -0.002(3) 0.026(3)
C17 0.042(3) 0.051(3) 0.054(3) 0.012(3) 0.017(3) 0.009(3)
C21 0.064(4) 0.062(4) 0.076(5) 0.004(3) 0.004(3) -0.009(3)
C37 0.042(3) 0.063(4) 0.044(3) 0.003(3) 0.003(2) 0.004(3)
C22 0.040(3) 0.072(4) 0.088(5) 0.007(3) -0.008(3) 0.008(4)
C34 0.061(4) 0.049(3) 0.053(3) 0.027(3) -0.002(3) -0.008(3)
C24 0.067(4) 0.085(5) 0.064(4) 0.013(4) 0.026(3) 0.021(4)
C23 0.053(4) 0.076(4) 0.094(5) 0.021(3) 0.038(4) 0.013(4)
C27 0.072(4) 0.068(4) 0.049(3) 0.004(3) -0.018(3) 0.011(3)
C3 0.052(3) 0.061(4) 0.053(3) 0.000(3) 0.015(3) -0.005(3)
C25 0.064(4) 0.057(4) 0.093(5) 0.018(3) 0.018(4) 0.015(4)

loop_
_atom_type_symbol
_atom_type_description
_atom_type_scat_dispersion_real
_atom_type_scat_dispersion_imag
_atom_type_scat_source
C C 0.0033 0.0016 'International Tables Vol C Tables 4.2.6.8 and 6.1.1.4'
H H 0.0000 0.0000 'International Tables Vol C Tables 4.2.6.8 and 6.1.1.4'
Fe Fe 0.3463 0.8444 'International Tables Vol C Tables 4.2.6.8 and 6.1.1.4'
N N 0.0061 0.0033 'International Tables Vol C Tables 4.2.6.8 and 6.1.1.4'
O O 0.0106 0.0060 'International Tables Vol C Tables 4.2.6.8 and 6.1.1.4'

loop_
_geom_angle_atom_site_label_1
_geom_angle_atom_site_label_2
_geom_angle_atom_site_label_3
_geom_angle
C9 Fe1 C6 68.46(19)
C9 Fe1 C5 107.0(2)
C6 Fe1 C5 166.0(2)
C9 Fe1 C4 127.3(2)
C6 Fe1 C4 152.5(2)
C5 Fe1 C4 40.7(2)
C9 Fe1 C1 117.92(19)
C6 Fe1 C1 128.49(18)
C5 Fe1 C1 40.77(18)
C4 Fe1 C1 68.3(2)
C9 Fe1 C10 41.05(17)
C6 Fe1 C10 41.00(17)
C5 Fe1 C10 127.0(2)
C4 Fe1 C10 165.3(2)
C1 Fe1 C10 107.44(18)
C9 Fe1 C8 40.39(18)
C6 Fe1 C8 67.6(2)
C5 Fe1 C8 118.1(2)
C4 Fe1 C8 108.4(2)
C1 Fe1 C8 151.8(2)
C10 Fe1 C8 68.34(18)
C9 Fe1 C3 165.2(2)
C6 Fe1 C3 119.8(2)
C5 Fe1 C3 67.9(2)
C4 Fe1 C3 40.0(2)
C1 Fe1 C3 68.0(2)
C10 Fe1 C3 153.0(2)
C8 Fe1 C3 128.5(2)
C9 Fe1 C7 67.9(2)
C6 Fe1 C7 40.35(17)
C5 Fe1 C7 151.7(2)
C4 Fe1 C7 118.9(2)
C1 Fe1 C7 166.8(2)
C10 Fe1 C7 68.47(18)
C8 Fe1 C7 39.84(19)
C3 Fe1 C7 109.6(2)
C9 Fe1 C2 152.17(19)
C6 Fe1 C2 109.6(2)
C5 Fe1 C2 67.9(2)
C4 Fe1 C2 67.6(2)
C1 Fe1 C2 40.14(18)
C10 Fe1 C2 118.80(18)
C8 Fe1 C2 166.6(2)
C3 Fe1 C2 40.43(18)
C7 Fe1 C2 129.7(2)
C30 Fe2 C22 106.8(2)
C30 Fe2 C29 41.17(18)
C22 Fe2 C29 122.1(2)
C30 Fe2 C23 122.0(2)
C22 Fe2 C23 39.9(2)
C29 Fe2 C23 157.9(2)
C30 Fe2 C25 158.8(2)
C22 Fe2 C25 68.0(2)
C29 Fe2 C25 122.8(2)
C23 Fe2 C25 68.0(2)
C30 Fe2 C26 41.25(18)
C22 Fe2 C26 123.8(2)
C29 Fe2 C26 68.5(2)
C23 Fe2 C26 108.5(2)
C25 Fe2 C26 158.7(2)
C30 Fe2 C28 68.83(19)
C22 Fe2 C28 158.6(3)
C29 Fe2 C28 40.86(19)
C23 Fe2 C28 160.1(3)
C25 Fe2 C28 108.2(2)
C26 Fe2 C28 67.5(2)
C30 Fe2 C24 158.4(2)
C22 Fe2 C24 67.2(3)
C29 Fe2 C24 159.8(2)
C23 Fe2 C24 40.1(2)
C25 Fe2 C24 40.4(2)
C26 Fe2 C24 123.4(2)
C28 Fe2 C24 124.4(2)
C30 Fe2 C21 122.4(2)
C22 Fe2 C21 40.7(2)
C29 Fe2 C21 106.9(2)
C23 Fe2 C21 67.8(3)
C25 Fe2 C21 40.3(2)
C26 Fe2 C21 159.8(2)
C28 Fe2 C21 122.8(3)
C24 Fe2 C21 67.5(3)
C30 Fe2 C27 68.7(2)
C22 Fe2 C27 159.7(3)
C29 Fe2 C27 68.3(2)
C23 Fe2 C27 124.5(3)
C25 Fe2 C27 123.3(2)
C26 Fe2 C27 39.98(19)
C28 Fe2 C27 40.0(2)
C24 Fe2 C27 109.3(2)
C21 Fe2 C27 158.5(2)
C39 O4 H4O 109.5
C19 O2 H2O 109.5
C13 N1 C15 126.2(4)
C13 N1 H1N 116.9
C15 N1 H1N 116.9
O1 C11 C12 122.8(4)
O1 C11 C10 118.9(4)
C12 C11 C10 118.2(4)
C36 C35 C40 120.3(4)
C36 C35 N2 118.6(4)
C40 C35 N2 121.1(4)
C33 N2 C35 126.9(4)
C33 N2 H2N 116.5
C35 N2 H2N 116.5
O4 C39 C38 123.5(4)
O4 C39 C40 116.8(4)
C38 C39 C40 119.7(4)
C39 C40 C35 119.9(4)
C39 C40 H40 120.1
C35 C40 H40 120.1
C13 C12 C11 124.9(4)
C13 C12 H12 117.5
C11 C12 H12 117.5
O3 C31 C32 122.0(4)
O3 C31 C30 119.0(4)
C32 C31 C30 119.0(4)
C33 C32 C31 124.0(4)
C33 C32 H32 118.0
C31 C32 H32 118.0
C6 C10 C9 106.5(4)
C6 C10 C11 127.3(4)
C9 C10 C11 126.2(4)
C6 C10 Fe1 69.3(3)
C9 C10 Fe1 69.1(2)
C11 C10 Fe1 126.2(3)
C4 C5 C1 107.5(5)
C4 C5 Fe1 69.7(3)
C1 C5 Fe1 69.7(3)
C4 C5 H5 126.3
C1 C5 H5 126.3
Fe1 C5 H5 125.9
C7 C8 C9 108.7(4)
C7 C8 Fe1 70.3(3)
C9 C8 Fe1 69.1(3)
C7 C8 H8 125.6
C9 C8 H8 125.6
Fe1 C8 H8 126.6
N2 C33 C32 121.6(4)
N2 C33 C34 117.7(4)
C32 C33 C34 120.7(4)
C3 C4 C5 108.5(5)
C3 C4 Fe1 70.6(3)
C5 C4 Fe1 69.6(3)
C3 C4 H4 125.7
C5 C4 H4 125.7
Fe1 C4 H4 125.6
C7 C6 C10 108.5(4)
C7 C6 Fe1 70.5(3)
C10 C6 Fe1 69.7(2)
C7 C6 H6 125.7
C10 C6 H6 125.7
Fe1 C6 H6 125.6
N1 C13 C12 120.2(4)
N1 C13 C14 118.5(4)
C12 C13 C14 121.2(4)
C20 C15 C16 120.6(4)
C20 C15 N1 118.7(4)
C16 C15 N1 120.6(4)
C37 C38 C39 120.1(4)
C37 C38 H38 120.0
C39 C38 H38 120.0
C15 C20 C19 120.1(5)
C15 C20 H20 119.9
C19 C20 H20 119.9
C8 C9 C10 108.2(4)
C8 C9 Fe1 70.5(3)
C10 C9 Fe1 69.9(3)
C8 C9 H9 125.9
C10 C9 H9 125.9
Fe1 C9 H9 125.3
C1 C2 C3 108.1(4)
C1 C2 Fe1 69.3(3)
C3 C2 Fe1 69.6(3)
C1 C2 H2 126.0
C3 C2 H2 126.0
Fe1 C2 H2 126.7
O2 C19 C18 123.9(4)
O2 C19 C20 116.5(4)
C18 C19 C20 119.6(5)
C2 C1 C5 108.0(4)
C2 C1 Fe1 70.6(3)
C5 C1 Fe1 69.5(3)
C2 C1 H1 126.0
C5 C1 H1 126.0
Fe1 C1 H1 125.5
C29 C30 C26 106.7(4)
C29 C30 C31 126.4(4)
C26 C30 C31 126.8(4)
C29 C30 Fe2 69.6(3)
C26 C30 Fe2 70.0(3)
C31 C30 Fe2 121.6(3)
C8 C7 C6 108.0(4)
C8 C7 Fe1 69.9(3)
C6 C7 Fe1 69.1(3)
C8 C7 H7 126.0
C6 C7 H7 126.0
Fe1 C7 H7 126.6
C13 C14 H14A 109.5
C13 C14 H14B 109.5
H14A C14 H14B 109.5
C13 C14 H14C 109.5
H14A C14 H14C 109.5
H14B C14 H14C 109.5
C19 C18 C17 119.9(4)
C19 C18 H18 120.1
C17 C18 H18 120.1
C28 C29 C30 107.7(5)
C28 C29 Fe2 70.1(3)
C30 C29 Fe2 69.2(3)
C28 C29 H29 126.2
C30 C29 H29 126.2
Fe2 C29 H29 126.1
C17 C16 C15 119.1(5)
C17 C16 H16 120.5
C15 C16 H16 120.5
C27 C26 C30 108.8(5)
C27 C26 Fe2 70.6(3)
C30 C26 Fe2 68.7(3)
C27 C26 H26 125.6
C30 C26 H26 125.6
Fe2 C26 H26 126.7
C35 C36 C37 119.2(5)
C35 C36 H36 120.4
C37 C36 H36 120.4
C27 C28 C29 108.7(5)
C27 C28 Fe2 70.6(3)
C29 C28 Fe2 69.1(3)
C27 C28 H28 125.6
C29 C28 H28 125.6
Fe2 C28 H28 126.3
C18 C17 C16 120.8(5)
C18 C17 H17 119.6
C16 C17 H17 119.6
C25 C21 C22 107.4(6)
C25 C21 Fe2 69.8(3)
C22 C21 Fe2 69.0(3)
C25 C21 H21 126.3
C22 C21 H21 126.3
Fe2 C21 H21 126.5
C38 C37 C36 120.8(5)
C38 C37 H37 119.6
C36 C37 H37 119.6
C23 C22 C21 108.7(6)
C23 C22 Fe2 70.4(3)
C21 C22 Fe2 70.3(3)
C23 C22 H22 125.7
C21 C22 H22 125.7
Fe2 C22 H22 125.2
C33 C34 H34A 109.5
C33 C34 H34B 109.5
H34A C34 H34B 109.5
C33 C34 H34C 109.5
H34A C34 H34C 109.5
H34B C34 H34C 109.5
C23 C24 C25 108.5(6)
C23 C24 Fe2 69.7(3)
C25 C24 Fe2 69.8(3)
C23 C24 H24 125.7
C25 C24 H24 125.7
Fe2 C24 H24 126.4
C22 C23 C24 108.0(6)
C22 C23 Fe2 69.7(3)
C24 C23 Fe2 70.2(3)
C22 C23 H23 126.0
C24 C23 H23 126.0
Fe2 C23 H23 125.6
C26 C27 C28 108.1(5)
C26 C27 Fe2 69.4(3)
C28 C27 Fe2 69.4(3)
C26 C27 H27 126.0
C28 C27 H27 126.0
Fe2 C27 H27 126.8
C4 C3 C2 108.0(5)
C4 C3 Fe1 69.5(3)
C2 C3 Fe1 70.0(3)
C4 C3 H3 126.0
C2 C3 H3 126.0
Fe1 C3 H3 126.1
C21 C25 C24 107.4(5)
C21 C25 Fe2 69.9(3)
C24 C25 Fe2 69.8(3)
C21 C25 H25 126.3
C24 C25 H25 126.3
Fe2 C25 H25 125.5

loop_
_geom_bond_atom_site_label_1
_geom_bond_atom_site_label_2
_geom_bond_distance
_geom_bond_publ_flag
Fe1 C9 2.020(5) ?
Fe1 C6 2.025(4) ?
Fe1 C5 2.026(5) ?
Fe1 C4 2.026(5) ?
Fe1 C1 2.029(4) ?
Fe1 C10 2.030(4) ?
Fe1 C8 2.039(5) ?
Fe1 C3 2.040(5) ?
Fe1 C7 2.044(5) ?
Fe1 C2 2.045(5) ?
Fe2 C30 2.024(5) ?
Fe2 C22 2.027(5) ?
Fe2 C29 2.029(5) ?
Fe2 C23 2.036(5) ?
Fe2 C25 2.042(6) ?
Fe2 C26 2.042(5) ?
Fe2 C28 2.042(5) ?
Fe2 C24 2.043(6) ?
Fe2 C21 2.044(6) ?
Fe2 C27 2.057(5) ?
O1 C11 1.265(5) y
O4 C39 1.350(5) ?
O4 H4O 0.8200 ?
O2 C19 1.350(5) ?
O2 H2O 0.8200 ?
N1 C13 1.340(5) y
N1 C15 1.429(5) y
N1 H1N 0.8600 ?
C10 C11 1.491(6) y
C11 C12 1.400(5) y
C13 C14 1.493(5) y
C35 C36 1.373(6) ?
C35 C40 1.390(6) ?
N2 H2N 0.8600 ?
C39 C38 1.377(6) ?
C39 C40 1.385(6) ?
C40 H40 0.9300 ?
C12 C13 1.376(6) ?
C12 H12 0.9300 ?
O3 C31 1.256(5) y
N2 C33 1.348(5) y
N2 C35 1.423(5) y
C30 C31 1.470(6) y
C31 C32 1.417(6) y
C32 C33 1.369(6) y
C33 C34 1.503(6) y
C32 H32 0.9300 ?
C10 C6 1.420(6) ?
C10 C9 1.420(6) ?
C5 C4 1.409(7) ?
C5 C1 1.412(6) ?
C5 H5 0.9300 ?
C8 C7 1.391(7) ?
C8 C9 1.401(6) ?
C8 H8 0.9300 ?
C4 C3 1.390(7) ?
C4 H4 0.9300 ?
C6 C7 1.403(6) ?
C6 H6 0.9300 ?
C15 C20 1.367(6) ?
C15 C16 1.386(6) ?
C38 C37 1.374(6) ?
C38 H38 0.9300 ?
C20 C19 1.398(6) ?
C20 H20 0.9300 ?
C9 H9 0.9300 ?
C2 C1 1.398(6) ?
C2 C3 1.412(6) ?
C2 H2 0.9300 ?
C19 C18 1.378(6) ?
C1 H1 0.9300 ?
C30 C29 1.425(6) ?
C30 C26 1.432(6) ?
C7 H7 0.9300 ?
C14 H14A 0.9600 ?
C14 H14B 0.9600 ?
C14 H14C 0.9600 ?
C18 C17 1.380(6) ?
C18 H18 0.9300 ?
C29 C28 1.421(7) ?
C29 H29 0.9300 ?
C16 C17 1.385(6) ?
C16 H16 0.9300 ?
C26 C27 1.402(7) ?
C26 H26 0.9300 ?
C36 C37 1.387(6) ?
C36 H36 0.9300 ?
C28 C27 1.402(7) ?
C28 H28 0.9300 ?
C17 H17 0.9300 ?
C21 C25 1.408(8) ?
C21 C22 1.415(8) ?
C21 H21 0.9300 ?
C37 H37 0.9300 ?
C22 C23 1.387(8) ?
C22 H22 0.9300 ?
C34 H34A 0.9600 ?
C34 H34B 0.9600 ?
C34 H34C 0.9600 ?
C24 C23 1.398(7) ?
C24 C25 1.410(8) ?
C24 H24 0.9300 ?
C23 H23 0.9300 ?
C27 H27 0.9300 ?
C3 H3 0.9300 ?
C25 H25 0.9300 ?

loop_
_geom_hbond_atom_site_label_D
_geom_hbond_atom_site_label_H
_geom_hbond_atom_site_label_A
_geom_hbond_site_symmetry_A
_geom_hbond_distance_DH
_geom_hbond_distance_HA
_geom_hbond_distance_DA
_geom_hbond_angle_DHA
_geom_hbond_publ_flag
N1 H1N O1 . 0.86 1.96 2.642(5) 136 y
N2 H2N O3 . 0.86 1.99 2.645(5) 132 y
O2 H2O O3 1_465 0.82 1.82 2.629(5) 170 y
O4 H4O O1 . 0.82 1.86 2.679(5) 172 y
C2 H2 Cg3 2_576 0.93 2.85 3.686(5) 150 y
C4 H4 Cg6 2_666 0.93 2.89 3.614(6) 135 y
C28 H28 Cg3 2_667 0.93 2.96 3.655(6) 133 y
